data_7120012
loop_
_publ_author_name
'Doddi, Adinarayana'
'Weinhart, Michael'
'Hinz, Alexander'
'Bockfeld, Dirk'
'Goicoechea, Jose M.'
'Scheer, Manfred'
'Tamm, Matthias'

_publ_section_title
;
 N-Heterocyclic Carbene-Stabilised Arsinidene (AsH)
;
_journal_name_full 'Chem. Commun.'
_journal_paper_doi 10.1039/C7CC02628E
_journal_year 2017
_chemical_formula_moiety 'C24 H33 As N2 Si'
_chemical_formula_sum 'C24 H33 As N2 Si'
_chemical_formula_weight 452.53
_chemical_properties_physical ', Air-sensitive,Moisture-sensitive,Oxygen-sensitive,Light-sensitive'
_space_group_crystal_system monoclinic
_space_group_IT_number 14
_space_group_name_Hall '-P 2yn'
_space_group_name_H-M_alt 'P 1 21/n 1'
_symmetry_space_group_name_Hall '-P 2yn'
_symmetry_space_group_name_H-M 'P 1 21/n 1'
_atom_sites_solution_hydrogens geom
_audit_creation_method SHELXL-2016/4
_audit_update_record
;
2017-02-24 deposited with the CCDC.
2017-04-25 downloaded from the CCDC.
;
_cell_angle_alpha 90
_cell_angle_beta 95.759(2)
_cell_angle_gamma 90
_cell_formula_units_Z 8
_cell_length_a 19.0082(3)
_cell_length_b 9.1958(2)
_cell_length_c 28.5266(5)
_cell_measurement_reflns_used 22171
_cell_measurement_temperature 100(2)
_cell_measurement_theta_max 75.3630
_cell_measurement_theta_min 4.6610
_cell_volume 4961.16(16)
_computing_cell_refinement 'CrysAlisPro 1.171.38.43 (Rigaku OD, 2015)'
_computing_data_collection 'CrysAlisPro 1.171.38.43 (Rigaku OD, 2015)'
_computing_data_reduction 'CrysAlisPro 1.171.38.43 (Rigaku OD, 2015)'
_computing_publication_material
;
 WinGX v2014.1 (L. J. Farrugia, J. Appl. Cryst., 2012, 45, 849-854.)
;
_computing_structure_refinement
;
 SHELXL-2016 (G. M. Sheldrick, Acta Cryst. (2008), A64, 112-122)'
;
_computing_structure_solution
;
 SHELXS-2016 (G. M. Sheldrick, Acta Cryst., 2008, A64, 112--122)
;
_diffrn_ambient_temperature 100(2)
_diffrn_detector_area_resol_mean 10.3543
_diffrn_measured_fraction_theta_full 0.999
_diffrn_measured_fraction_theta_max 0.993
_diffrn_measurement_device_type 'Oxford Diffraction Xcalibur, Atlas, Nova'
_diffrn_measurement_method '\w scans'
_diffrn_radiation_monochromator mirror
_diffrn_radiation_type CuK\a
_diffrn_radiation_wavelength 1.54184
_diffrn_reflns_av_R_equivalents 0.0368
_diffrn_reflns_av_unetI/netI 0.0250
_diffrn_reflns_Laue_measured_fraction_full 0.999
_diffrn_reflns_Laue_measured_fraction_max 0.993
_diffrn_reflns_limit_h_max 23
_diffrn_reflns_limit_h_min -21
_diffrn_reflns_limit_k_max 11
_diffrn_reflns_limit_k_min -11
_diffrn_reflns_limit_l_max 35
_diffrn_reflns_limit_l_min -35
_diffrn_reflns_number 51994
_diffrn_reflns_point_group_measured_fraction_full 0.999
_diffrn_reflns_point_group_measured_fraction_max 0.993
_diffrn_reflns_theta_full 67.684
_diffrn_reflns_theta_max 76.128
_diffrn_reflns_theta_min 3.114
_diffrn_source 'micro-focus sealed X-ray tube'
_diffrn_source_type 'Nova (Cu) X-ray Source'
_exptl_absorpt_coefficient_mu 2.384
_exptl_absorpt_correction_T_max 1.00000
_exptl_absorpt_correction_T_min 0.75644
_exptl_absorpt_correction_type multi-scan
_exptl_absorpt_process_details
;
CrysAlisPro 1.171.38.43 (Rigaku Oxford Diffraction, 2015)
Empirical absorption correction using spherical harmonics,
 implemented in SCALE3 ABSPACK scaling algorithm.
;
_exptl_crystal_colour yellow
_exptl_crystal_density_diffrn 1.212
_exptl_crystal_description irregular
_exptl_crystal_F_000 1904
_exptl_crystal_size_max 0.220
_exptl_crystal_size_mid 0.150
_exptl_crystal_size_min 0.100
_refine_diff_density_max 0.484
_refine_diff_density_min -0.700
_refine_diff_density_rms 0.054
_refine_ls_extinction_method none
_refine_ls_goodness_of_fit_ref 1.024
_refine_ls_hydrogen_treatment constr
_refine_ls_matrix_type full
_refine_ls_number_parameters 523
_refine_ls_number_reflns 10317
_refine_ls_number_restraints 0
_refine_ls_restrained_S_all 1.024
_refine_ls_R_factor_all 0.0409
_refine_ls_R_factor_gt 0.0359
_refine_ls_shift/su_max 0.001
_refine_ls_shift/su_mean 0.000
_refine_ls_structure_factor_coef Fsqd
_refine_ls_weighting_details 'w=1/[\s^2^(Fo^2^)+(0.0467P)^2^+3.1585P] where P=(Fo^2^+2Fc^2^)/3'
_refine_ls_weighting_scheme calc
_refine_ls_wR_factor_gt 0.0917
_refine_ls_wR_factor_ref 0.0956
_reflns_Friedel_coverage 0.000
_reflns_number_gt 9212
_reflns_number_total 10317
_reflns_threshold_expression 'I > 2\s(I)'
_cod_data_source_file c7cc02628e2.cif
_cod_data_source_block ad010db
_cod_database_code 7120012
_shelx_shelxl_version_number 2016/4
_shelx_space_group_comment
;
The symmetry employed for this shelxl refinement is uniquely defined
by the following loop, which should always be used as a source of
symmetry information in preference to the above space-group names.
They are only intended as comments.
;
_shelx_estimated_absorpt_t_min 0.622
_shelx_estimated_absorpt_t_max 0.796

loop_
_space_group_symop_operation_xyz
'x, y, z'
'-x+1/2, y+1/2, -z+1/2'
'-x, -y, -z'
'x-1/2, -y-1/2, z-1/2'

loop_
_atom_site_label
_atom_site_type_symbol
_atom_site_fract_x
_atom_site_fract_y
_atom_site_fract_z
_atom_site_U_iso_or_equiv
_atom_site_adp_type
_atom_site_occupancy
_atom_site_site_symmetry_order
_atom_site_calc_flag
_atom_site_refinement_flags_posn
_atom_site_refinement_flags_adp
C1 C 0.55664(11) 0.4173(3) 0.23533(7) 0.0368(4) Uani 1 1 d . .
C2 C 0.54123(14) 0.4581(4) 0.15651(9) 0.0585(8) Uani 1 1 d . .
H2 H 0.551408 0.471908 0.124886 0.070 Uiso 1 1 calc R U
C3 C 0.47759(14) 0.4652(4) 0.17247(9) 0.0627(8) Uani 1 1 d . .
H3 H 0.434087 0.484703 0.154149 0.075 Uiso 1 1 calc R U
C4 C 0.62377(14) 0.3886(4) 0.40519(9) 0.0670(9) Uani 1 1 d . .
H4A H 0.651401 0.477552 0.402306 0.100 Uiso 1 1 calc R U
H4B H 0.653926 0.303616 0.401736 0.100 Uiso 1 1 calc R U
H4C H 0.605779 0.386178 0.436198 0.100 Uiso 1 1 calc R U
C5 C 0.49570(15) 0.2165(3) 0.36694(9) 0.0536(6) Uani 1 1 d . .
H5A H 0.483362 0.213466 0.399468 0.080 Uiso 1 1 calc R U
H5B H 0.524312 0.131102 0.360912 0.080 Uiso 1 1 calc R U
H5C H 0.452371 0.216260 0.345201 0.080 Uiso 1 1 calc R U
C6 C 0.49136(15) 0.5461(3) 0.36958(11) 0.0573(7) Uani 1 1 d . .
H6A H 0.446808 0.541585 0.349118 0.086 Uiso 1 1 calc R U
H6B H 0.516534 0.635815 0.363140 0.086 Uiso 1 1 calc R U
H6C H 0.481384 0.545139 0.402619 0.086 Uiso 1 1 calc R U
C11 C 0.66506(12) 0.4111(3) 0.19264(7) 0.0368(5) Uani 1 1 d . .
C12 C 0.70663(11) 0.5357(2) 0.19885(7) 0.0346(4) Uani 1 1 d . .
C13 C 0.77895(12) 0.5209(3) 0.19598(7) 0.0392(5) Uani 1 1 d . .
H13 H 0.808751 0.603683 0.200358 0.047 Uiso 1 1 calc R U
C14 C 0.80819(13) 0.3863(3) 0.18680(8) 0.0461(6) Uani 1 1 d . .
C15 C 0.76401(15) 0.2655(3) 0.18046(8) 0.0493(6) Uani 1 1 d . .
H15 H 0.783854 0.173782 0.173918 0.059 Uiso 1 1 calc R U
C16 C 0.69219(14) 0.2757(3) 0.18345(8) 0.0439(5) Uani 1 1 d . .
C17 C 0.67402(13) 0.6798(3) 0.20897(8) 0.0424(5) Uani 1 1 d . .
H17A H 0.710494 0.755442 0.210864 0.064 Uiso 1 1 calc R U
H17B H 0.653209 0.674336 0.238991 0.064 Uiso 1 1 calc R U
H17C H 0.637079 0.703481 0.183648 0.064 Uiso 1 1 calc R U
C18 C 0.88676(16) 0.3719(4) 0.18412(12) 0.0703(9) Uani 1 1 d . .
H18A H 0.902038 0.273722 0.193829 0.105 Uiso 1 1 calc R U
H18B H 0.911833 0.443413 0.205103 0.105 Uiso 1 1 calc R U
H18C H 0.897430 0.389278 0.151686 0.105 Uiso 1 1 calc R U
C19 C 0.64454(18) 0.1433(3) 0.17780(11) 0.0639(8) Uani 1 1 d . .
H19A H 0.615727 0.137820 0.204378 0.096 Uiso 1 1 calc R U
H19B H 0.673535 0.055375 0.177065 0.096 Uiso 1 1 calc R U
H19C H 0.613544 0.151160 0.148316 0.096 Uiso 1 1 calc R U
C21 C 0.42667(11) 0.4304(3) 0.24718(8) 0.0425(5) Uani 1 1 d . .
C22 C 0.39470(13) 0.5596(3) 0.25981(11) 0.0548(7) Uani 1 1 d . .
C23 C 0.33164(13) 0.5498(3) 0.28000(12) 0.0591(7) Uani 1 1 d . .
H23 H 0.308988 0.636415 0.288677 0.071 Uiso 1 1 calc R U
C24 C 0.30079(12) 0.4167(3) 0.28784(10) 0.0490(6) Uani 1 1 d . .
C25 C 0.33497(12) 0.2908(3) 0.27572(8) 0.0443(5) Uani 1 1 d . .
H25 H 0.314455 0.199350 0.281752 0.053 Uiso 1 1 calc R U
C26 C 0.39814(12) 0.2939(3) 0.25507(8) 0.0415(5) Uani 1 1 d . .
C27 C 0.42854(17) 0.7052(4) 0.25147(18) 0.0866(13) Uani 1 1 d . .
H27A H 0.400570 0.782996 0.264010 0.130 Uiso 1 1 calc R U
H27B H 0.430291 0.719858 0.217575 0.130 Uiso 1 1 calc R U
H27C H 0.476661 0.707036 0.267419 0.130 Uiso 1 1 calc R U
C28 C 0.23109(13) 0.4089(4) 0.30872(12) 0.0651(8) Uani 1 1 d . .
H28A H 0.226708 0.492543 0.329520 0.098 Uiso 1 1 calc R U
H28B H 0.228960 0.318795 0.326858 0.098 Uiso 1 1 calc R U
H28C H 0.192308 0.410338 0.283347 0.098 Uiso 1 1 calc R U
C29 C 0.43421(15) 0.1573(3) 0.24092(11) 0.0580(7) Uani 1 1 d . .
H29A H 0.408726 0.072279 0.251182 0.087 Uiso 1 1 calc R U
H29B H 0.482986 0.155702 0.255770 0.087 Uiso 1 1 calc R U
H29C H 0.434418 0.155046 0.206584 0.087 Uiso 1 1 calc R U
N1 N 0.58979(10) 0.4265(2) 0.19500(6) 0.0418(4) Uani 1 1 d . .
N2 N 0.48648(10) 0.4389(3) 0.22073(7) 0.0466(5) Uani 1 1 d . .
SI1 Si 0.54737(3) 0.38564(7) 0.35785(2) 0.03528(13) Uani 1 1 d . .
AS1 As 0.61333(2) 0.38789(3) 0.29356(2) 0.03292(7) Uani 1 1 d . .
C1' C 0.16749(10) 0.2433(2) 0.46786(7) 0.0310(4) Uani 1 1 d . .
C2' C 0.13177(13) 0.4429(3) 0.50586(10) 0.0484(6) Uani 1 1 d . .
H2' H 0.102132 0.516106 0.516780 0.058 Uiso 1 1 calc R U
C3' C 0.20193(13) 0.4299(3) 0.51661(10) 0.0487(6) Uani 1 1 d . .
H3' H 0.231254 0.492831 0.536446 0.058 Uiso 1 1 calc R U
C4' C 0.21551(13) -0.1852(3) 0.37330(10) 0.0523(6) Uani 1 1 d . .
H4'1 H 0.202417 -0.133001 0.343770 0.078 Uiso 1 1 calc R U
H4'2 H 0.173479 -0.231822 0.383839 0.078 Uiso 1 1 calc R U
H4'3 H 0.250900 -0.259561 0.368214 0.078 Uiso 1 1 calc R U
C5' C 0.33002(13) 0.0385(3) 0.39583(10) 0.0510(6) Uani 1 1 d . .
H5'1 H 0.356484 0.094663 0.420930 0.077 Uiso 1 1 calc R U
H5'2 H 0.312676 0.103855 0.370096 0.077 Uiso 1 1 calc R U
H5'3 H 0.361088 -0.035023 0.383953 0.077 Uiso 1 1 calc R U
C6' C 0.28797(14) -0.1676(3) 0.47118(9) 0.0486(6) Uani 1 1 d . .
H6'1 H 0.323637 -0.235250 0.461500 0.073 Uiso 1 1 calc R U
H6'2 H 0.248934 -0.222691 0.482543 0.073 Uiso 1 1 calc R U
H6'3 H 0.309381 -0.104831 0.496468 0.073 Uiso 1 1 calc R U
C11' C 0.03860(10) 0.3040(2) 0.45807(7) 0.0317(4) Uani 1 1 d . .
C12' C 0.01357(11) 0.3620(2) 0.41446(7) 0.0338(4) Uani 1 1 d . .
C13' C -0.05788(11) 0.3408(2) 0.39928(7) 0.0341(4) Uani 1 1 d . .
H13' H -0.076296 0.379131 0.369642 0.041 Uiso 1 1 calc R U
C14' C -0.10299(11) 0.2652(2) 0.42624(7) 0.0325(4) Uani 1 1 d . .
C15' C -0.07537(11) 0.2091(2) 0.46944(7) 0.0335(4) Uani 1 1 d . .
H15' H -0.105558 0.156362 0.487915 0.040 Uiso 1 1 calc R U
C16' C -0.00467(11) 0.2278(2) 0.48640(7) 0.0333(4) Uani 1 1 d . .
C17' C 0.06110(13) 0.4450(3) 0.38496(9) 0.0484(6) Uani 1 1 d . .
H17D H 0.080493 0.529860 0.402599 0.073 Uiso 1 1 calc R U
H17E H 0.033901 0.477333 0.355823 0.073 Uiso 1 1 calc R U
H17F H 0.099885 0.382011 0.377243 0.073 Uiso 1 1 calc R U
C18' C -0.18024(11) 0.2478(3) 0.40949(8) 0.0407(5) Uani 1 1 d . .
H18D H -0.187283 0.156909 0.391691 0.061 Uiso 1 1 calc R U
H18E H -0.195865 0.329936 0.389179 0.061 Uiso 1 1 calc R U
H18F H -0.207823 0.245120 0.436720 0.061 Uiso 1 1 calc R U
C19' C 0.02356(13) 0.1709(3) 0.53397(8) 0.0429(5) Uani 1 1 d . .
H19D H 0.065942 0.112378 0.530914 0.064 Uiso 1 1 calc R U
H19E H -0.012481 0.110506 0.546732 0.064 Uiso 1 1 calc R U
H19F H 0.035635 0.252700 0.555294 0.064 Uiso 1 1 calc R U
C21' C 0.29651(11) 0.2632(2) 0.49943(7) 0.0362(4) Uani 1 1 d . .
C22' C 0.34429(13) 0.3341(3) 0.47349(9) 0.0473(5) Uani 1 1 d . .
C23' C 0.41579(14) 0.3048(4) 0.48438(12) 0.0623(8) Uani 1 1 d . .
H23' H 0.449245 0.354238 0.467558 0.075 Uiso 1 1 calc R U
C24' C 0.43956(14) 0.2073(4) 0.51848(12) 0.0662(9) Uani 1 1 d . .
C25' C 0.39089(16) 0.1368(3) 0.54296(10) 0.0627(8) Uani 1 1 d . .
H25' H 0.407117 0.067016 0.566119 0.075 Uiso 1 1 calc R U
C26' C 0.31760(13) 0.1647(3) 0.53482(8) 0.0452(5) Uani 1 1 d . .
C27' C 0.31973(19) 0.4362(4) 0.43417(12) 0.0695(8) Uani 1 1 d . .
H27D H 0.285722 0.386307 0.411573 0.104 Uiso 1 1 calc R U
H27E H 0.360380 0.468066 0.418214 0.104 Uiso 1 1 calc R U
H27F H 0.297054 0.521016 0.447044 0.104 Uiso 1 1 calc R U
C28' C 0.51806(17) 0.1759(5) 0.52944(17) 0.1066(18) Uani 1 1 d . .
H28D H 0.536538 0.133300 0.501668 0.160 Uiso 1 1 calc R U
H28E H 0.525001 0.107504 0.555846 0.160 Uiso 1 1 calc R U
H28F H 0.543226 0.266681 0.537875 0.160 Uiso 1 1 calc R U
C29' C 0.26429(19) 0.0934(3) 0.56236(10) 0.0631(8) Uani 1 1 d . .
H29D H 0.242018 0.166875 0.580894 0.095 Uiso 1 1 calc R U
H29E H 0.287804 0.020527 0.583573 0.095 Uiso 1 1 calc R U
H29F H 0.228108 0.045983 0.540677 0.095 Uiso 1 1 calc R U
N1' N 0.11111(9) 0.3299(2) 0.47601(6) 0.0343(4) Uani 1 1 d . .
N2' N 0.22374(9) 0.3079(2) 0.49347(6) 0.0353(4) Uani 1 1 d . .
SI1' Si 0.25348(3) -0.05308(6) 0.41965(2) 0.03274(12) Uani 1 1 d . .
AS1' As 0.15117(2) 0.07878(3) 0.42801(2) 0.03571(7) Uani 1 1 d . .

loop_
_atom_site_aniso_label
_atom_site_aniso_U_11
_atom_site_aniso_U_22
_atom_site_aniso_U_33
_atom_site_aniso_U_23
_atom_site_aniso_U_13
_atom_site_aniso_U_12
C1 0.0332(10) 0.0447(12) 0.0309(10) 0.0044(9) -0.0052(8) -0.0047(8)
C2 0.0536(14) 0.089(2) 0.0289(11) 0.0127(12) -0.0156(10) -0.0221(14)
C3 0.0446(13) 0.100(2) 0.0393(13) 0.0206(14) -0.0182(11) -0.0172(14)
C4 0.0372(12) 0.132(3) 0.0304(12) 0.0017(15) -0.0029(10) -0.0030(15)
C5 0.0624(16) 0.0544(15) 0.0462(13) 0.0025(12) 0.0154(12) -0.0074(12)
C6 0.0552(15) 0.0533(15) 0.0666(17) -0.0011(13) 0.0215(13) 0.0031(12)
C11 0.0434(11) 0.0436(12) 0.0224(9) -0.0006(8) -0.0014(8) -0.0075(9)
C12 0.0417(11) 0.0387(11) 0.0224(8) 0.0006(8) -0.0020(8) -0.0037(9)
C13 0.0419(11) 0.0449(12) 0.0303(10) 0.0062(9) 0.0003(8) -0.0079(9)
C14 0.0462(12) 0.0603(15) 0.0326(11) 0.0134(10) 0.0083(9) 0.0073(11)
C15 0.0737(17) 0.0432(13) 0.0313(11) 0.0013(9) 0.0068(11) 0.0095(12)
C16 0.0611(14) 0.0422(12) 0.0276(10) -0.0020(9) -0.0001(9) -0.0070(11)
C17 0.0544(13) 0.0418(12) 0.0306(10) 0.0000(9) 0.0028(9) 0.0002(10)
C18 0.0536(16) 0.095(2) 0.0658(18) 0.0340(18) 0.0217(14) 0.0183(16)
C19 0.089(2) 0.0465(15) 0.0536(15) -0.0082(12) -0.0061(15) -0.0177(15)
C21 0.0293(10) 0.0543(14) 0.0408(11) 0.0065(10) -0.0117(8) -0.0041(9)
C22 0.0342(11) 0.0455(14) 0.0799(19) 0.0111(13) -0.0177(12) 0.0019(10)
C23 0.0333(12) 0.0531(15) 0.087(2) -0.0035(14) -0.0134(12) 0.0098(11)
C24 0.0286(10) 0.0616(16) 0.0534(14) -0.0051(12) -0.0125(10) 0.0009(10)
C25 0.0363(11) 0.0502(14) 0.0445(12) -0.0017(10) -0.0054(9) -0.0102(10)
C26 0.0365(11) 0.0480(13) 0.0375(11) -0.0041(10) -0.0077(9) -0.0056(9)
C27 0.0510(16) 0.0493(17) 0.156(4) 0.025(2) -0.008(2) 0.0001(14)
C28 0.0327(12) 0.087(2) 0.0730(19) -0.0149(17) -0.0057(12) 0.0028(13)
C29 0.0521(14) 0.0549(16) 0.0681(17) -0.0197(14) 0.0115(13) -0.0101(12)
N1 0.0383(9) 0.0573(12) 0.0273(8) 0.0042(8) -0.0083(7) -0.0105(8)
N2 0.0343(9) 0.0671(14) 0.0352(10) 0.0136(9) -0.0116(7) -0.0077(9)
SI1 0.0269(2) 0.0482(3) 0.0299(3) 0.0002(2) -0.0015(2) -0.0004(2)
AS1 0.02749(11) 0.04330(14) 0.02668(11) 0.00320(9) -0.00371(8) 0.00140(9)
C1' 0.0314(9) 0.0328(10) 0.0279(9) -0.0020(8) -0.0010(7) -0.0003(8)
C2' 0.0438(12) 0.0407(12) 0.0590(15) -0.0217(11) -0.0030(11) 0.0043(10)
C3' 0.0446(12) 0.0418(13) 0.0568(14) -0.0219(11) -0.0088(11) 0.0018(10)
C4' 0.0428(12) 0.0559(15) 0.0562(15) -0.0280(12) -0.0042(11) 0.0083(11)
C5' 0.0451(13) 0.0520(14) 0.0577(15) 0.0004(12) 0.0133(11) -0.0007(11)
C6' 0.0524(14) 0.0444(13) 0.0477(13) -0.0012(11) -0.0012(10) 0.0066(11)
C11' 0.0299(9) 0.0290(9) 0.0355(10) -0.0044(8) -0.0003(7) 0.0031(7)
C12' 0.0350(10) 0.0307(10) 0.0356(10) 0.0021(8) 0.0024(8) 0.0004(8)
C13' 0.0356(10) 0.0338(10) 0.0323(10) 0.0007(8) 0.0003(8) 0.0045(8)
C14' 0.0330(10) 0.0320(10) 0.0326(9) -0.0050(8) 0.0041(8) 0.0033(8)
C15' 0.0357(10) 0.0326(10) 0.0327(10) -0.0011(8) 0.0064(8) 0.0023(8)
C16' 0.0370(10) 0.0318(10) 0.0311(10) -0.0021(8) 0.0038(8) 0.0067(8)
C17' 0.0425(12) 0.0516(14) 0.0507(14) 0.0147(11) 0.0035(10) -0.0062(10)
C18' 0.0335(10) 0.0517(13) 0.0371(11) -0.0022(10) 0.0039(8) 0.0017(9)
C19' 0.0443(12) 0.0483(13) 0.0353(11) 0.0025(10) 0.0006(9) 0.0074(10)
C21' 0.0331(10) 0.0377(11) 0.0358(10) -0.0108(9) -0.0058(8) -0.0007(8)
C22' 0.0418(12) 0.0455(13) 0.0542(14) -0.0146(11) 0.0031(10) -0.0086(10)
C23' 0.0382(13) 0.0702(19) 0.078(2) -0.0352(17) 0.0060(13) -0.0108(13)
C24' 0.0393(13) 0.080(2) 0.0756(19) -0.0450(18) -0.0139(13) 0.0049(14)
C25' 0.0662(18) 0.0637(18) 0.0507(15) -0.0200(13) -0.0303(14) 0.0219(14)
C26' 0.0511(13) 0.0470(13) 0.0339(11) -0.0100(10) -0.0125(9) 0.0038(10)
C27' 0.085(2) 0.0540(17) 0.071(2) 0.0069(15) 0.0176(17) -0.0165(16)
C28' 0.0454(16) 0.124(3) 0.142(4) -0.083(3) -0.031(2) 0.0237(19)
C29' 0.088(2) 0.0631(18) 0.0363(13) 0.0051(12) -0.0042(13) -0.0022(15)
N1' 0.0319(8) 0.0321(9) 0.0378(9) -0.0072(7) -0.0022(7) 0.0015(7)
N2' 0.0333(8) 0.0342(9) 0.0367(9) -0.0098(7) -0.0046(7) -0.0013(7)
SI1' 0.0298(3) 0.0349(3) 0.0328(3) -0.0068(2) -0.0001(2) 0.0003(2)
AS1' 0.02834(11) 0.03960(13) 0.03778(13) -0.01432(9) -0.00358(9) 0.00100(9)

loop_
_atom_type_symbol
_atom_type_description
_atom_type_scat_dispersion_real
_atom_type_scat_dispersion_imag
_atom_type_scat_source
C C 0.0181 0.0091 'International Tables Vol C Tables 4.2.6.8 and 6.1.1.4'
H H 0.0000 0.0000 'International Tables Vol C Tables 4.2.6.8 and 6.1.1.4'
N N 0.0311 0.0180 'International Tables Vol C Tables 4.2.6.8 and 6.1.1.4'
Si Si 0.2541 0.3302 'International Tables Vol C Tables 4.2.6.8 and 6.1.1.4'
As As -0.9300 1.0051 'International Tables Vol C Tables 4.2.6.8 and 6.1.1.4'

loop_
_geom_angle_atom_site_label_1
_geom_angle_atom_site_label_2
_geom_angle_atom_site_label_3
_geom_angle
N1 C1 N2 104.56(18)
N1 C1 AS1 118.26(15)
N2 C1 AS1 137.12(17)
C3 C2 N1 107.0(2)
C2 C3 N2 107.7(2)
C16 C11 C12 123.2(2)
C16 C11 N1 119.1(2)
C12 C11 N1 117.7(2)
C13 C12 C11 117.6(2)
C13 C12 C17 121.8(2)
C11 C12 C17 120.7(2)
C12 C13 C14 120.9(2)
C13 C14 C15 119.1(2)
C13 C14 C18 120.2(3)
C15 C14 C18 120.7(3)
C16 C15 C14 121.7(2)
C15 C16 C11 117.6(2)
C15 C16 C19 121.6(3)
C11 C16 C19 120.9(2)
C26 C21 C22 122.5(2)
C26 C21 N2 118.5(2)
C22 C21 N2 118.6(2)
C23 C22 C21 118.0(2)
C23 C22 C27 121.5(3)
C21 C22 C27 120.6(3)
C22 C23 C24 121.5(3)
C23 C24 C25 118.7(2)
C23 C24 C28 120.6(3)
C25 C24 C28 120.7(3)
C24 C25 C26 122.3(2)
C25 C26 C21 116.9(2)
C25 C26 C29 122.2(2)
C21 C26 C29 120.8(2)
C1 N1 C2 110.6(2)
C1 N1 C11 125.03(17)
C2 N1 C11 124.4(2)
C1 N2 C3 110.1(2)
C1 N2 C21 129.27(19)
C3 N2 C21 120.55(19)
C6 SI1 C5 108.38(13)
C6 SI1 C4 105.82(15)
C5 SI1 C4 106.89(15)
C6 SI1 AS1 119.76(10)
C5 SI1 AS1 116.68(9)
C4 SI1 AS1 97.33(9)
C1 AS1 SI1 112.73(7)
N2' C1' N1' 103.84(17)
N2' C1' AS1' 137.49(16)
N1' C1' AS1' 118.67(14)
C3' C2' N1' 106.8(2)
C2' C3' N2' 107.5(2)
C12' C11' C16' 122.70(18)
C12' C11' N1' 118.87(19)
C16' C11' N1' 118.35(18)
C11' C12' C13' 117.25(19)
C11' C12' C17' 121.59(19)
C13' C12' C17' 121.16(19)
C14' C13' C12' 122.10(19)
C15' C14' C13' 118.43(19)
C15' C14' C18' 120.74(19)
C13' C14' C18' 120.82(19)
C14' C15' C16' 121.8(2)
C15' C16' C11' 117.68(18)
C15' C16' C19' 121.0(2)
C11' C16' C19' 121.28(19)
C26' C21' C22' 122.5(2)
C26' C21' N2' 118.5(2)
C22' C21' N2' 118.4(2)
C21' C22' C23' 117.8(3)
C21' C22' C27' 121.4(2)
C23' C22' C27' 120.8(3)
C24' C23' C22' 122.2(3)
C23' C24' C25' 118.6(2)
C23' C24' C28' 121.2(4)
C25' C24' C28' 120.1(4)
C24' C25' C26' 122.2(3)
C21' C26' C25' 116.5(3)
C21' C26' C29' 120.5(2)
C25' C26' C29' 122.9(3)
C1' N1' C2' 111.32(17)
C1' N1' C11' 125.37(17)
C2' N1' C11' 123.23(18)
C1' N2' C3' 110.52(18)
C1' N2' C21' 129.09(18)
C3' N2' C21' 120.35(17)
C5' SI1' C6' 108.37(12)
C5' SI1' C4' 107.03(13)
C6' SI1' C4' 105.50(13)
C5' SI1' AS1' 119.52(9)
C6' SI1' AS1' 116.32(9)
C4' SI1' AS1' 98.21(8)
C1' AS1' SI1' 112.89(6)

loop_
_geom_bond_atom_site_label_1
_geom_bond_atom_site_label_2
_geom_bond_distance
C1 N1 1.369(3)
C1 N2 1.371(3)
C1 AS1 1.906(2)
C2 C3 1.336(4)
C2 N1 1.392(3)
C3 N2 1.391(3)
C4 SI1 1.882(2)
C5 SI1 1.872(3)
C6 SI1 1.869(3)
C11 C16 1.383(3)
C11 C12 1.393(3)
C11 N1 1.446(3)
C12 C13 1.392(3)
C12 C17 1.503(3)
C13 C14 1.392(4)
C14 C15 1.394(4)
C14 C18 1.509(4)
C15 C16 1.380(4)
C16 C19 1.516(4)
C21 C26 1.395(3)
C21 C22 1.398(4)
C21 N2 1.428(3)
C22 C23 1.384(4)
C22 C27 1.515(4)
C23 C24 1.385(4)
C24 C25 1.388(4)
C24 C28 1.508(4)
C25 C26 1.390(3)
C26 C29 1.505(4)
SI1 AS1 2.3234(6)
C1' N2' 1.368(2)
C1' N1' 1.373(3)
C1' AS1' 1.899(2)
C2' C3' 1.343(3)
C2' N1' 1.376(3)
C3' N2' 1.386(3)
C4' SI1' 1.885(2)
C5' SI1' 1.867(3)
C6' SI1' 1.873(3)
C11' C12' 1.393(3)
C11' C16' 1.398(3)
C11' N1' 1.441(2)
C12' C13' 1.397(3)
C12' C17' 1.503(3)
C13' C14' 1.394(3)
C14' C15' 1.390(3)
C14' C18' 1.506(3)
C15' C16' 1.393(3)
C16' C19' 1.502(3)
C21' C26' 1.386(3)
C21' C22' 1.390(3)
C21' N2' 1.437(3)
C22' C23' 1.390(4)
C22' C27' 1.501(4)
C23' C24' 1.366(5)
C24' C25' 1.376(5)
C24' C28' 1.521(4)
C25' C26' 1.413(4)
C26' C29' 1.495(4)
SI1' AS1' 2.3243(6)

loop_
_geom_torsion_atom_site_label_1
_geom_torsion_atom_site_label_2
_geom_torsion_atom_site_label_3
_geom_torsion_atom_site_label_4
_geom_torsion
N1 C2 C3 N2 0.3(4)
C16 C11 C12 C13 -0.6(3)
N1 C11 C12 C13 -179.23(18)
C16 C11 C12 C17 -179.72(19)
N1 C11 C12 C17 1.7(3)
C11 C12 C13 C14 0.6(3)
C17 C12 C13 C14 179.68(19)
C12 C13 C14 C15 0.0(3)
C12 C13 C14 C18 -179.6(2)
C13 C14 C15 C16 -0.6(3)
C18 C14 C15 C16 179.0(2)
C14 C15 C16 C11 0.5(3)
C14 C15 C16 C19 -178.4(2)
C12 C11 C16 C15 0.1(3)
N1 C11 C16 C15 178.66(19)
C12 C11 C16 C19 179.0(2)
N1 C11 C16 C19 -2.4(3)
C26 C21 C22 C23 -1.3(4)
N2 C21 C22 C23 171.8(2)
C26 C21 C22 C27 178.7(3)
N2 C21 C22 C27 -8.2(4)
C21 C22 C23 C24 0.3(4)
C27 C22 C23 C24 -179.7(3)
C22 C23 C24 C25 1.0(4)
C22 C23 C24 C28 -178.4(3)
C23 C24 C25 C26 -1.5(4)
C28 C24 C25 C26 178.0(2)
C24 C25 C26 C21 0.5(3)
C24 C25 C26 C29 -178.5(2)
C22 C21 C26 C25 0.9(3)
N2 C21 C26 C25 -172.19(19)
C22 C21 C26 C29 180.0(2)
N2 C21 C26 C29 6.9(3)
N2 C1 N1 C2 1.9(3)
AS1 C1 N1 C2 -175.82(19)
N2 C1 N1 C11 179.8(2)
AS1 C1 N1 C11 2.1(3)
C3 C2 N1 C1 -1.4(4)
C3 C2 N1 C11 -179.4(3)
C16 C11 N1 C1 92.9(3)
C12 C11 N1 C1 -88.5(3)
C16 C11 N1 C2 -89.5(3)
C12 C11 N1 C2 89.2(3)
N1 C1 N2 C3 -1.7(3)
AS1 C1 N2 C3 175.3(2)
N1 C1 N2 C21 174.9(2)
AS1 C1 N2 C21 -8.1(4)
C2 C3 N2 C1 0.9(4)
C2 C3 N2 C21 -176.0(3)
C26 C21 N2 C1 -81.5(3)
C22 C21 N2 C1 105.1(3)
C26 C21 N2 C3 94.7(3)
C22 C21 N2 C3 -78.6(3)
N1' C2' C3' N2' -0.5(3)
C16' C11' C12' C13' -0.3(3)
N1' C11' C12' C13' -176.89(18)
C16' C11' C12' C17' 179.2(2)
N1' C11' C12' C17' 2.6(3)
C11' C12' C13' C14' 0.1(3)
C17' C12' C13' C14' -179.5(2)
C12' C13' C14' C15' -0.3(3)
C12' C13' C14' C18' 178.3(2)
C13' C14' C15' C16' 0.7(3)
C18' C14' C15' C16' -177.9(2)
C14' C15' C16' C11' -0.9(3)
C14' C15' C16' C19' 177.8(2)
C12' C11' C16' C15' 0.7(3)
N1' C11' C16' C15' 177.33(18)
C12' C11' C16' C19' -178.0(2)
N1' C11' C16' C19' -1.4(3)
C26' C21' C22' C23' -0.8(3)
N2' C21' C22' C23' 170.9(2)
C26' C21' C22' C27' 177.8(2)
N2' C21' C22' C27' -10.5(3)
C21' C22' C23' C24' 1.7(4)
C27' C22' C23' C24' -176.9(3)
C22' C23' C24' C25' -0.5(4)
C22' C23' C24' C28' 179.4(3)
C23' C24' C25' C26' -1.7(4)
C28' C24' C25' C26' 178.5(3)
C22' C21' C26' C25' -1.2(3)
N2' C21' C26' C25' -172.9(2)
C22' C21' C26' C29' 178.8(2)
N2' C21' C26' C29' 7.1(3)
C24' C25' C26' C21' 2.4(4)
C24' C25' C26' C29' -177.6(3)
N2' C1' N1' C2' -0.5(3)
AS1' C1' N1' C2' 179.37(17)
N2' C1' N1' C11' -177.46(19)
AS1' C1' N1' C11' 2.4(3)
C3' C2' N1' C1' 0.6(3)
C3' C2' N1' C11' 177.6(2)
C12' C11' N1' C1' -89.5(3)
C16' C11' N1' C1' 93.8(3)
C12' C11' N1' C2' 93.9(3)
C16' C11' N1' C2' -82.9(3)
N1' C1' N2' C3' 0.2(3)
AS1' C1' N2' C3' -179.6(2)
N1' C1' N2' C21' 178.2(2)
AS1' C1' N2' C21' -1.6(4)
C2' C3' N2' C1' 0.2(3)
C2' C3' N2' C21' -178.1(2)
C26' C21' N2' C1' -86.4(3)
C22' C21' N2' C1' 101.5(3)
C26' C21' N2' C3' 91.4(3)
C22' C21' N2' C3' -80.6(3)
N2' C1' AS1' SI1' 0.3(2)
N1' C1' AS1' SI1' -179.51(14)
